data_4347378
loop_
_publ_author_name
'Liao, Jia-Ling'
'Chi, Yun'
'Wang, Jin-Yun'
'Chen, Zhong-Ning'
'Tsai, Zheng-Hua'
'Hung, Wen-Yi'
'Tseng, Meu-Rurng'
'Lee, Gene-Hsiang'

_publ_section_title
;
 Pt(II) Phosphors Featuring Both Dicarbene and Functional Biazolate
 Chelates: Synthesis, Luminescent Properties, and Applications in Organic
 Light-Emitting Diodes.
;
_journal_issue 13
_journal_name_full 'Inorganic chemistry'
_journal_page_first 6394
_journal_page_last 6404
_journal_paper_doi 10.1021/acs.inorgchem.6b00097
_journal_volume 55
_journal_year 2016
_chemical_formula_sum 'C29 H34 F6 N6 O Pt'
_chemical_formula_weight 791.71
_space_group_IT_number 2
_space_group_name_Hall '-P 1'
_space_group_name_H-M_alt 'P -1'
_symmetry_cell_setting triclinic
_symmetry_space_group_name_H-M 'P -1'
_atom_sites_solution_hydrogens geom
_atom_sites_solution_primary direct
_atom_sites_solution_secondary difmap
_audit_creation_method SHELXL-97
_cell_angle_alpha 96.1523(12)
_cell_angle_beta 103.3869(12)
_cell_angle_gamma 98.3918(12)
_cell_formula_units_Z 2
_cell_length_a 10.2995(6)
_cell_length_b 10.7219(6)
_cell_length_c 14.7831(8)
_cell_measurement_reflns_used 6130
_cell_measurement_temperature 200(2)
_cell_measurement_theta_max 24.80
_cell_measurement_theta_min 2.20
_cell_volume 1554.20(15)
_computing_cell_refinement 'Bruker SAINT'
_computing_data_collection 'Bruker SMART'
_computing_data_reduction 'Bruker SAINT'
_computing_molecular_graphics 'Bruker SHELXTL'
_computing_publication_material 'Bruker SHELXTL'
_computing_structure_refinement 'SHELXL-97 (Sheldrick, 1997)'
_computing_structure_solution 'SHELXS-97 (Sheldrick, 1990)'
_diffrn_ambient_temperature 200(2)
_diffrn_measured_fraction_theta_full 0.998
_diffrn_measured_fraction_theta_max 0.998
_diffrn_measurement_device_type 'BRUKER SMART APEXCCD area detector'
_diffrn_measurement_method 'phi and omega scans'
_diffrn_radiation_monochromator graphite
_diffrn_radiation_source 'fine-focus sealed tube'
_diffrn_radiation_type MoK\a
_diffrn_radiation_wavelength 0.71073
_diffrn_reflns_av_R_equivalents 0.0404
_diffrn_reflns_av_sigmaI/netI 0.0484
_diffrn_reflns_limit_h_max 13
_diffrn_reflns_limit_h_min -13
_diffrn_reflns_limit_k_max 13
_diffrn_reflns_limit_k_min -13
_diffrn_reflns_limit_l_max 19
_diffrn_reflns_limit_l_min -19
_diffrn_reflns_number 20254
_diffrn_reflns_theta_full 27.50
_diffrn_reflns_theta_max 27.50
_diffrn_reflns_theta_min 1.43
_exptl_absorpt_coefficient_mu 4.583
_exptl_absorpt_correction_T_max 0.5464
_exptl_absorpt_correction_T_min 0.3402
_exptl_absorpt_correction_type multi-scan
_exptl_absorpt_process_details 'SADABS (BRUKER, 2001)'
_exptl_crystal_colour colorless
_exptl_crystal_density_diffrn 1.692
_exptl_crystal_density_meas ?
_exptl_crystal_density_method 'not measured'
_exptl_crystal_description block
_exptl_crystal_F_000 780
_exptl_crystal_size_max 0.30
_exptl_crystal_size_mid 0.15
_exptl_crystal_size_min 0.15
_refine_diff_density_max 1.091
_refine_diff_density_min -0.654
_refine_diff_density_rms 0.101
_refine_ls_extinction_method none
_refine_ls_goodness_of_fit_ref 1.023
_refine_ls_hydrogen_treatment constr
_refine_ls_matrix_type full
_refine_ls_number_parameters 394
_refine_ls_number_reflns 7124
_refine_ls_number_restraints 0
_refine_ls_restrained_S_all 1.023
_refine_ls_R_factor_all 0.0337
_refine_ls_R_factor_gt 0.0288
_refine_ls_shift/su_max 0.003
_refine_ls_shift/su_mean 0.000
_refine_ls_structure_factor_coef Fsqd
_refine_ls_weighting_details 'calc w=1/[\s^2^(Fo^2^)+(0.0266P)^2^+0.0000P] where P=(Fo^2^+2Fc^2^)/3'
_refine_ls_weighting_scheme calc
_refine_ls_wR_factor_gt 0.0640
_refine_ls_wR_factor_ref 0.0661
_reflns_number_gt 6433
_reflns_number_total 7124
_reflns_threshold_expression >2sigma(I)
_cod_data_source_file ic6b00097_si_002.cif
_cod_data_source_block 6
_cod_depositor_comments
;
The following automatic conversions were performed:

data item '_symmetry_cell_setting' value 'Triclinic' was changed to
'triclinic' in accordance with the
/home/saulius/struct/COD-crude-data/automatic-downloads/DataCite-retrospective/ACS/depositions/lib/dictionaries/cif_core.dic
dictionary named 'cif_core.dic' version 2.4.2 last updated on
2011-04-26.

data item '_exptl_crystal_density_meas' value 'not_measured' was
changed to '?' -- the value is perceived as not measured.

Automatic conversion script
Id: cif_fix_values 6909 2019-04-08 15:41:33Z antanas 
;
_cod_original_sg_symbol_H-M P-1
_cod_database_code 4347378

loop_
_symmetry_equiv_pos_as_xyz
'x, y, z'
'-x, -y, -z'

loop_
_atom_site_label
_atom_site_type_symbol
_atom_site_fract_x
_atom_site_fract_y
_atom_site_fract_z
_atom_site_U_iso_or_equiv
_atom_site_adp_type
_atom_site_occupancy
_atom_site_symmetry_multiplicity
_atom_site_calc_flag
_atom_site_refinement_flags
Pt Pt 0.385961(13) 0.053393(11) 0.243740(8) 0.02932(5) Uani 1 1 d .
N1 N 0.5284(3) 0.2091(3) 0.2489(2) 0.0334(6) Uani 1 1 d .
N2 N 0.6354(3) 0.2269(3) 0.2109(2) 0.0383(7) Uani 1 1 d .
N3 N 0.2394(3) -0.1540(3) 0.3227(2) 0.0343(7) Uani 1 1 d .
N4 N 0.1296(3) -0.1394(3) 0.1829(2) 0.0363(7) Uani 1 1 d .
N5 N 0.3965(3) -0.1009(3) 0.06127(19) 0.0369(7) Uani 1 1 d .
N6 N 0.5648(3) -0.1219(3) 0.1707(2) 0.0349(7) Uani 1 1 d .
C1 C 0.3242(4) 0.1854(3) 0.3272(2) 0.0330(7) Uani 1 1 d .
C2 C 0.2122(4) 0.1742(4) 0.3657(3) 0.0392(8) Uani 1 1 d .
H2 H 0.1526 0.0946 0.3543 0.047 Uiso 1 1 calc R
C3 C 0.1856(4) 0.2770(4) 0.4206(3) 0.0420(9) Uani 1 1 d .
C4 C 0.2695(4) 0.3935(4) 0.4383(3) 0.0474(10) Uani 1 1 d .
H4 H 0.2506 0.4634 0.4753 0.057 Uiso 1 1 calc R
C5 C 0.3811(4) 0.4077(4) 0.4021(3) 0.0450(9) Uani 1 1 d .
H5 H 0.4399 0.4879 0.4143 0.054 Uiso 1 1 calc R
C6 C 0.4088(4) 0.3061(3) 0.3476(2) 0.0345(8) Uani 1 1 d .
C7 C 0.5240(4) 0.3153(3) 0.3053(2) 0.0349(8) Uani 1 1 d .
C8 C 0.6334(4) 0.4074(3) 0.3054(3) 0.0415(9) Uani 1 1 d .
H8 H 0.6585 0.4916 0.3387 0.050 Uiso 1 1 calc R
C9 C 0.6971(4) 0.3472(4) 0.2456(3) 0.0406(9) Uani 1 1 d .
C10 C 0.0635(4) 0.2587(4) 0.4586(3) 0.0510(10) Uani 1 1 d .
C11 C 0.8168(5) 0.4008(5) 0.2148(3) 0.0587(12) Uani 1 1 d .
C12 C 0.2443(3) -0.0869(3) 0.2508(2) 0.0313(7) Uani 1 1 d .
C13 C 0.1243(4) -0.2477(4) 0.2994(3) 0.0461(10) Uani 1 1 d .
H13 H 0.0984 -0.3071 0.3380 0.055 Uiso 1 1 calc R
C14 C 0.0568(4) -0.2385(4) 0.2121(3) 0.0450(10) Uani 1 1 d .
H14 H -0.0259 -0.2907 0.1769 0.054 Uiso 1 1 calc R
C15 C 0.0842(4) -0.0907(4) 0.0948(3) 0.0446(9) Uani 1 1 d .
H15A H 0.1079 0.0035 0.1069 0.054 Uiso 1 1 calc R
H15B H -0.0159 -0.1133 0.0742 0.054 Uiso 1 1 calc R
C16 C 0.1424(4) -0.1388(4) 0.0146(3) 0.0430(9) Uani 1 1 d .
H16A H 0.1555 -0.2275 0.0205 0.052 Uiso 1 1 calc R
H16B H 0.0743 -0.1412 -0.0453 0.052 Uiso 1 1 calc R
C17 C 0.2751(4) -0.0627(4) 0.0084(3) 0.0447(9) Uani 1 1 d .
H17A H 0.2773 -0.0696 -0.0585 0.054 Uiso 1 1 calc R
H17B H 0.2773 0.0281 0.0309 0.054 Uiso 1 1 calc R
C18 C 0.4556(4) -0.0637(3) 0.1542(2) 0.0321(7) Uani 1 1 d .
C19 C 0.4704(4) -0.1777(4) 0.0216(3) 0.0488(10) Uani 1 1 d .
H19 H 0.4501 -0.2146 -0.0425 0.059 Uiso 1 1 calc R
C20 C 0.5752(4) -0.1911(4) 0.0892(3) 0.0466(10) Uani 1 1 d .
H20 H 0.6440 -0.2390 0.0827 0.056 Uiso 1 1 calc R
C21 C 0.3445(4) -0.1329(4) 0.4114(2) 0.0384(8) Uani 1 1 d .
H21 H 0.4132 -0.0574 0.4098 0.046 Uiso 1 1 calc R
C22 C 0.4156(6) -0.2450(6) 0.4207(4) 0.0820(18) Uani 1 1 d .
H22A H 0.3526 -0.3189 0.4279 0.123 Uiso 1 1 calc R
H22B H 0.4930 -0.2247 0.4761 0.123 Uiso 1 1 calc R
H22C H 0.4479 -0.2647 0.3644 0.123 Uiso 1 1 calc R
C23 C 0.2882(5) -0.1031(6) 0.4943(3) 0.0729(15) Uani 1 1 d .
H23A H 0.2505 -0.0246 0.4894 0.109 Uiso 1 1 calc R
H23B H 0.3606 -0.0918 0.5522 0.109 Uiso 1 1 calc R
H23C H 0.2165 -0.1735 0.4954 0.109 Uiso 1 1 calc R
C24 C 0.6632(4) -0.1098(4) 0.2621(3) 0.0432(9) Uani 1 1 d .
H24 H 0.6260 -0.0664 0.3113 0.052 Uiso 1 1 calc R
C25 C 0.6807(5) -0.2437(5) 0.2852(4) 0.0687(14) Uani 1 1 d .
H25A H 0.5914 -0.2972 0.2748 0.103 Uiso 1 1 calc R
H25B H 0.7304 -0.2376 0.3511 0.103 Uiso 1 1 calc R
H25C H 0.7316 -0.2818 0.2444 0.103 Uiso 1 1 calc R
C26 C 0.7958(4) -0.0303(5) 0.2613(3) 0.0623(12) Uani 1 1 d .
H26A H 0.8332 -0.0713 0.2131 0.093 Uiso 1 1 calc R
H26B H 0.8596 -0.0224 0.3230 0.093 Uiso 1 1 calc R
H26C H 0.7809 0.0546 0.2474 0.093 Uiso 1 1 calc R
F1 F 0.0479(3) 0.1496(3) 0.4948(2) 0.0806(9) Uani 1 1 d .
F2 F -0.0513(3) 0.2510(3) 0.3950(2) 0.0851(10) Uani 1 1 d .
F3 F 0.0670(3) 0.3473(3) 0.5286(2) 0.0965(11) Uani 1 1 d .
F4 F 0.9001(3) 0.4904(3) 0.2767(2) 0.0990(12) Uani 1 1 d .
F5 F 0.7862(4) 0.4511(5) 0.1366(3) 0.1333(17) Uani 1 1 d .
F6 F 0.8919(3) 0.3149(3) 0.1958(3) 0.0984(12) Uani 1 1 d .
O1 O 0.1918(4) 0.3143(4) -0.0008(3) 0.0942(13) Uani 1 1 d .
C27 C 0.2380(5) 0.3948(5) 0.0664(4) 0.0680(14) Uani 1 1 d .
C28 C 0.3789(6) 0.4605(7) 0.0875(5) 0.107(2) Uani 1 1 d .
H28A H 0.4203 0.4322 0.0373 0.161 Uiso 1 1 calc R
H28B H 0.4294 0.4406 0.1474 0.161 Uiso 1 1 calc R
H28C H 0.3812 0.5527 0.0919 0.161 Uiso 1 1 calc R
C29 C 0.1679(9) 0.4260(11) 0.1369(7) 0.216(7) Uani 1 1 d .
H29A H 0.0999 0.4772 0.1126 0.324 Uiso 1 1 calc R
H29B H 0.2330 0.4747 0.1932 0.324 Uiso 1 1 calc R
H29C H 0.1231 0.3474 0.1530 0.324 Uiso 1 1 calc R

loop_
_atom_site_aniso_label
_atom_site_aniso_U_11
_atom_site_aniso_U_22
_atom_site_aniso_U_33
_atom_site_aniso_U_23
_atom_site_aniso_U_13
_atom_site_aniso_U_12
Pt 0.03310(8) 0.02155(7) 0.02856(8) -0.00163(5) 0.00518(5) -0.00235(5)
N1 0.0367(17) 0.0263(15) 0.0318(15) -0.0003(12) 0.0062(12) -0.0048(13)
N2 0.0457(19) 0.0338(17) 0.0304(15) -0.0015(12) 0.0106(13) -0.0063(14)
N3 0.0340(16) 0.0278(15) 0.0372(16) -0.0010(12) 0.0091(13) -0.0031(13)
N4 0.0308(16) 0.0314(16) 0.0406(17) -0.0024(13) 0.0054(13) -0.0032(13)
N5 0.0439(18) 0.0341(17) 0.0274(15) -0.0006(12) 0.0083(13) -0.0051(14)
N6 0.0392(17) 0.0312(16) 0.0322(15) -0.0020(12) 0.0112(13) 0.0011(13)
C1 0.038(2) 0.0282(18) 0.0286(17) 0.0008(13) 0.0045(14) 0.0007(15)
C2 0.038(2) 0.034(2) 0.038(2) -0.0036(16) 0.0033(16) 0.0002(16)
C3 0.042(2) 0.042(2) 0.038(2) -0.0033(16) 0.0055(17) 0.0067(18)
C4 0.055(3) 0.038(2) 0.045(2) -0.0115(17) 0.0089(19) 0.0124(19)
C5 0.053(3) 0.029(2) 0.048(2) -0.0049(16) 0.0111(19) -0.0007(18)
C6 0.043(2) 0.0264(18) 0.0308(17) 0.0024(14) 0.0038(15) 0.0038(15)
C7 0.045(2) 0.0248(17) 0.0294(17) 0.0006(14) 0.0042(15) -0.0013(15)
C8 0.051(2) 0.0261(19) 0.038(2) -0.0006(15) 0.0038(17) -0.0080(17)
C9 0.045(2) 0.034(2) 0.0344(19) 0.0023(15) 0.0057(16) -0.0110(17)
C10 0.046(2) 0.054(3) 0.051(2) -0.007(2) 0.013(2) 0.010(2)
C11 0.063(3) 0.053(3) 0.053(3) -0.003(2) 0.022(2) -0.018(2)
C12 0.0300(18) 0.0247(17) 0.0359(18) -0.0042(14) 0.0075(14) 0.0024(14)
C13 0.041(2) 0.039(2) 0.053(2) -0.0009(18) 0.0149(19) -0.0096(18)
C14 0.032(2) 0.039(2) 0.056(3) -0.0058(18) 0.0111(18) -0.0112(17)
C15 0.040(2) 0.041(2) 0.045(2) 0.0005(17) -0.0012(17) 0.0034(18)
C16 0.044(2) 0.038(2) 0.039(2) 0.0020(16) -0.0019(17) 0.0005(17)
C17 0.051(2) 0.043(2) 0.0336(19) 0.0077(17) 0.0019(17) -0.0004(19)
C18 0.0375(19) 0.0266(18) 0.0298(17) 0.0024(13) 0.0093(14) -0.0025(15)
C19 0.058(3) 0.047(2) 0.036(2) -0.0094(17) 0.0175(19) -0.006(2)
C20 0.056(3) 0.041(2) 0.044(2) -0.0056(18) 0.021(2) 0.0047(19)
C21 0.040(2) 0.036(2) 0.0352(19) 0.0083(15) 0.0073(16) -0.0037(16)
C22 0.111(5) 0.094(4) 0.051(3) 0.018(3) 0.012(3) 0.058(4)
C23 0.069(3) 0.100(4) 0.043(3) -0.016(3) 0.013(2) 0.013(3)
C24 0.041(2) 0.048(2) 0.036(2) -0.0031(17) 0.0027(16) 0.0089(18)
C25 0.075(4) 0.064(3) 0.066(3) 0.021(3) 0.010(3) 0.014(3)
C26 0.044(3) 0.056(3) 0.072(3) 0.000(2) -0.003(2) -0.003(2)
F1 0.078(2) 0.084(2) 0.101(2) 0.0332(18) 0.0504(18) 0.0218(17)
F2 0.0454(16) 0.138(3) 0.0725(19) 0.0231(19) 0.0113(14) 0.0193(18)
F3 0.085(2) 0.098(3) 0.101(2) -0.043(2) 0.0522(19) -0.0047(19)
F4 0.085(2) 0.088(2) 0.102(2) -0.0394(19) 0.0476(18) -0.0589(18)
F5 0.104(3) 0.193(4) 0.102(3) 0.089(3) 0.029(2) -0.034(3)
F6 0.096(2) 0.078(2) 0.127(3) -0.014(2) 0.077(2) -0.0212(19)
O1 0.065(2) 0.105(3) 0.093(3) -0.037(2) 0.023(2) -0.015(2)
C27 0.061(3) 0.068(3) 0.071(3) -0.009(3) 0.028(3) -0.003(3)
C28 0.082(5) 0.116(6) 0.096(5) -0.019(4) -0.001(4) -0.011(4)
C29 0.110(7) 0.286(14) 0.214(11) -0.133(10) 0.097(7) -0.054(8)

loop_
_atom_type_symbol
_atom_type_description
_atom_type_scat_dispersion_real
_atom_type_scat_dispersion_imag
_atom_type_scat_source
C C 0.0033 0.0016 'International Tables Vol C Tables 4.2.6.8 and 6.1.1.4'
H H 0.0000 0.0000 'International Tables Vol C Tables 4.2.6.8 and 6.1.1.4'
N N 0.0061 0.0033 'International Tables Vol C Tables 4.2.6.8 and 6.1.1.4'
F F 0.0171 0.0103 'International Tables Vol C Tables 4.2.6.8 and 6.1.1.4'
Pt Pt -1.7033 8.3905 'International Tables Vol C Tables 4.2.6.8 and 6.1.1.4'
O O 0.0106 0.0060 'International Tables Vol C Tables 4.2.6.8 and 6.1.1.4'

loop_
_geom_angle_atom_site_label_1
_geom_angle_atom_site_label_2
_geom_angle_atom_site_label_3
_geom_angle
C12 Pt N1 173.76(12)
C12 Pt C1 94.19(14)
N1 Pt C1 79.85(13)
C12 Pt C18 91.00(13)
N1 Pt C18 95.03(12)
C1 Pt C18 174.21(13)
N2 N1 C7 111.0(3)
N2 N1 Pt 132.5(2)
C7 N1 Pt 116.4(2)
C9 N2 N1 104.5(3)
C12 N3 C13 110.6(3)
C12 N3 C21 124.3(3)
C13 N3 C21 125.1(3)
C12 N4 C14 110.7(3)
C12 N4 C15 124.7(3)
C14 N4 C15 124.4(3)
C18 N5 C19 110.6(3)
C18 N5 C17 125.8(3)
C19 N5 C17 123.5(3)
C18 N6 C20 110.9(3)
C18 N6 C24 124.9(3)
C20 N6 C24 124.1(3)
C2 C1 C6 116.0(3)
C2 C1 Pt 130.1(3)
C6 C1 Pt 113.9(3)
C3 C2 C1 121.7(4)
C4 C3 C2 120.7(4)
C4 C3 C10 120.5(4)
C2 C3 C10 118.9(4)
C5 C4 C3 119.2(4)
C4 C5 C6 120.6(4)
C5 C6 C1 121.8(3)
C5 C6 C7 123.4(3)
C1 C6 C7 114.8(3)
N1 C7 C8 108.3(3)
N1 C7 C6 114.8(3)
C8 C7 C6 136.9(3)
C9 C8 C7 103.3(3)
N2 C9 C8 113.0(3)
N2 C9 C11 119.0(4)
C8 C9 C11 127.9(4)
F2 C10 F3 107.9(4)
F2 C10 F1 103.9(4)
F3 C10 F1 103.9(4)
F2 C10 C3 113.8(4)
F3 C10 C3 113.6(4)
F1 C10 C3 112.7(4)
F4 C11 F5 105.8(4)
F4 C11 F6 105.3(4)
F5 C11 F6 104.2(4)
F4 C11 C9 113.6(4)
F5 C11 C9 113.4(4)
F6 C11 C9 113.7(4)
N3 C12 N4 104.6(3)
N3 C12 Pt 128.1(3)
N4 C12 Pt 127.2(3)
C14 C13 N3 107.0(3)
C13 C14 N4 107.1(3)
N4 C15 C16 115.6(3)
C17 C16 C15 116.4(3)
N5 C17 C16 115.4(3)
N6 C18 N5 104.2(3)
N6 C18 Pt 130.3(2)
N5 C18 Pt 125.5(3)
C20 C19 N5 107.5(3)
C19 C20 N6 106.7(4)
N3 C21 C23 111.8(3)
N3 C21 C22 110.7(3)
C23 C21 C22 111.2(4)
N6 C24 C26 110.6(3)
N6 C24 C25 108.9(3)
C26 C24 C25 111.8(4)
O1 C27 C29 124.2(6)
O1 C27 C28 121.0(5)
C29 C27 C28 114.5(6)

loop_
_geom_bond_atom_site_label_1
_geom_bond_atom_site_label_2
_geom_bond_distance
Pt C12 1.967(3)
Pt N1 2.038(3)
Pt C1 2.045(3)
Pt C18 2.047(3)
N1 N2 1.347(4)
N1 C7 1.351(4)
N2 C9 1.342(5)
N3 C12 1.351(4)
N3 C13 1.387(5)
N3 C21 1.466(4)
N4 C12 1.362(4)
N4 C14 1.376(5)
N4 C15 1.457(5)
N5 C18 1.357(4)
N5 C19 1.373(5)
N5 C17 1.452(5)
N6 C18 1.351(5)
N6 C20 1.380(4)
N6 C24 1.470(5)
C1 C2 1.395(5)
C1 C6 1.411(5)
C2 C3 1.395(5)
C3 C4 1.374(6)
C3 C10 1.488(6)
C4 C5 1.372(6)
C5 C6 1.388(5)
C6 C7 1.460(5)
C7 C8 1.385(5)
C8 C9 1.378(5)
C9 C11 1.472(6)
C10 F2 1.315(5)
C10 F3 1.318(5)
C10 F1 1.341(5)
C11 F4 1.305(5)
C11 F5 1.319(6)
C11 F6 1.333(6)
C13 C14 1.338(6)
C15 C16 1.524(5)
C16 C17 1.513(5)
C19 C20 1.327(6)
C21 C23 1.496(5)
C21 C22 1.498(6)
C24 C26 1.504(6)
C24 C25 1.537(6)
O1 C27 1.198(6)
C27 C29 1.436(8)
C27 C28 1.464(7)
